data_7034367
loop_
_publ_author_name
'Zhang, Yan-Ping'
'Li, Wei-Wei'
'Li, Bai-Xiang'
'Mu, Hong-Liang'
'Li, Yue-Sheng'

_publ_section_title
;
 Well-defined phosphino-phenolate neutral nickel(ii) catalysts for
 efficient (co)polymerization of norbornene and ethylene.
;
_journal_issue 16
_journal_name_full 'Dalton transactions (Cambridge, England : 2003)'
_journal_page_first 7382
_journal_page_last 7394
_journal_paper_doi 10.1039/c5dt00074b
_journal_volume 44
_journal_year 2015
_chemical_formula_sum 'C25 H32 N Ni O2 P'
_chemical_formula_weight 468.20
_chemical_name_systematic (6-t-butyl-2-(t-butyl-phenylphosphanyl)phenolato-O,P)-hydroxyl-pyridine-nickel
_space_group_IT_number 15
_symmetry_cell_setting monoclinic
_symmetry_space_group_name_Hall '-C 2yc'
_symmetry_space_group_name_H-M 'C 1 2/c 1'
_atom_sites_solution_hydrogens geom
_atom_sites_solution_primary direct
_atom_sites_solution_secondary difmap
_audit_creation_method SHELXL-97
_audit_update_record
;
2015-01-06 deposited with the CCDC.
2015-03-11 downloaded from the CCDC.
;
_cell_angle_alpha 90.00
_cell_angle_beta 115.753(2)
_cell_angle_gamma 90.00
_cell_formula_units_Z 8
_cell_length_a 31.683(3)
_cell_length_b 10.7807(10)
_cell_length_c 16.0669(15)
_cell_measurement_temperature 185(2)
_cell_volume 4942.8(8)
_computing_structure_refinement 'SHELXL-97 (Sheldrick, 1997)'
_computing_structure_solution 'SHELXS-97 (Sheldrick, 1990)'
_diffrn_ambient_temperature 185(2)
_diffrn_measured_fraction_theta_full 0.995
_diffrn_measured_fraction_theta_max 0.995
_diffrn_radiation_monochromator graphite
_diffrn_radiation_source 'fine-focus sealed tube'
_diffrn_radiation_type MoK\a
_diffrn_radiation_wavelength 0.71073
_diffrn_reflns_av_R_equivalents 0.0701
_diffrn_reflns_av_sigmaI/netI 0.0803
_diffrn_reflns_limit_h_max 37
_diffrn_reflns_limit_h_min -33
_diffrn_reflns_limit_k_max 12
_diffrn_reflns_limit_k_min -12
_diffrn_reflns_limit_l_max 17
_diffrn_reflns_limit_l_min -19
_diffrn_reflns_number 13806
_diffrn_reflns_theta_full 25.05
_diffrn_reflns_theta_max 25.05
_diffrn_reflns_theta_min 2.02
_exptl_absorpt_coefficient_mu 0.869
_exptl_absorpt_correction_T_max 0.8954
_exptl_absorpt_correction_T_min 0.7804
_exptl_absorpt_correction_type multi-scan
_exptl_absorpt_process_details SADABS
_exptl_crystal_colour Brown
_exptl_crystal_density_diffrn 1.258
_exptl_crystal_density_method 'not measured'
_exptl_crystal_description Block
_exptl_crystal_F_000 1984
_exptl_crystal_size_max 0.30
_exptl_crystal_size_mid 0.21
_exptl_crystal_size_min 0.13
_refine_diff_density_max 0.492
_refine_diff_density_min -0.278
_refine_diff_density_rms 0.076
_refine_ls_extinction_method none
_refine_ls_goodness_of_fit_ref 1.000
_refine_ls_hydrogen_treatment mixed
_refine_ls_matrix_type full
_refine_ls_number_parameters 281
_refine_ls_number_reflns 4355
_refine_ls_number_restraints 0
_refine_ls_restrained_S_all 1.000
_refine_ls_R_factor_all 0.0964
_refine_ls_R_factor_gt 0.0521
_refine_ls_shift/su_max 0.000
_refine_ls_shift/su_mean 0.000
_refine_ls_structure_factor_coef Fsqd
_refine_ls_weighting_details 'calc w=1/[\s^2^(Fo^2^)+(0.0547P)^2^+0.0000P] where P=(Fo^2^+2Fc^2^)/3'
_refine_ls_weighting_scheme calc
_refine_ls_wR_factor_gt 0.1053
_refine_ls_wR_factor_ref 0.1245
_reflns_number_gt 2794
_reflns_number_total 4355
_reflns_threshold_expression >2sigma(I)
_cod_data_source_file c5dt00074b2.cif
_cod_data_source_block sjb1
_cod_depositor_comments
;
The following automatic conversions were performed:

'_symmetry_cell_setting' value 'Monoclinic' changed to 'monoclinic'
according to
/usr/data/users/saulius/crontab/automatic-downloads/rss-feeds/RSC/lib/dictionaries/cif_core.dic
dictionary named 'cif_core.dic' version 2.4.2 from 2011-04-26.

'_exptl_absorpt_correction_type' value 'Multi-scan' changed to
'multi-scan' according to
/usr/data/users/saulius/crontab/automatic-downloads/rss-feeds/RSC/lib/dictionaries/cif_core.dic
dictionary named 'cif_core.dic' version 2.4.2 from 2011-04-26.

Automatic conversion script
Id: cif_fix_values 3105 2015-03-04 15:46:00Z robertas 

 Adding full bibliography for 7034364--7034369.cif.
;
_cod_original_sg_symbol_H-M C2/C
_cod_database_code 7034367

loop_
_symmetry_equiv_pos_as_xyz
'x, y, z'
'-x, y, -z+1/2'
'x+1/2, y+1/2, z'
'-x+1/2, y+1/2, -z+1/2'
'-x, -y, -z'
'x, -y, z-1/2'
'-x+1/2, -y+1/2, -z'
'x+1/2, -y+1/2, z-1/2'

loop_
_atom_site_label
_atom_site_type_symbol
_atom_site_fract_x
_atom_site_fract_y
_atom_site_fract_z
_atom_site_U_iso_or_equiv
_atom_site_adp_type
_atom_site_occupancy
_atom_site_symmetry_multiplicity
_atom_site_calc_flag
_atom_site_refinement_flags
Ni1 Ni 0.161609(18) 0.42330(5) 0.36896(3) 0.02939(18) Uani 1 1 d .
P1 P 0.16056(4) 0.57651(10) 0.28533(7) 0.0292(3) Uani 1 1 d .
O1 O 0.11347(9) 0.3524(2) 0.25943(17) 0.0311(7) Uani 1 1 d .
N1 N 0.15934(12) 0.2740(3) 0.4392(2) 0.0319(8) Uani 1 1 d .
O2 O 0.21382(10) 0.5068(3) 0.48133(18) 0.0398(8) Uani 1 1 d .
C1 C 0.10363(13) 0.4025(3) 0.1772(3) 0.0278(9) Uani 1 1 d .
C3 C 0.12016(14) 0.5620(4) 0.0864(3) 0.0345(10) Uani 1 1 d .
H3 H 0.1365 0.6349 0.0843 0.041 Uiso 1 1 calc R
C16 C 0.23184(14) 0.5720(4) 0.2286(3) 0.0344(10) Uani 1 1 d .
H16 H 0.2136 0.5080 0.1884 0.041 Uiso 1 1 calc R
C15 C 0.21570(14) 0.6293(4) 0.2868(3) 0.0308(10) Uani 1 1 d .
C5 C 0.06515(14) 0.4015(4) 0.0111(3) 0.0368(11) Uani 1 1 d .
H5 H 0.0435 0.3650 -0.0452 0.044 Uiso 1 1 calc R
C6 C 0.07004(13) 0.3486(4) 0.0938(3) 0.0295(10) Uani 1 1 d .
C20 C 0.24469(16) 0.7188(4) 0.3480(3) 0.0416(11) Uani 1 1 d .
H20 H 0.2352 0.7581 0.3900 0.050 Uiso 1 1 calc R
C2 C 0.12656(13) 0.5119(4) 0.1720(2) 0.0295(9) Uani 1 1 d .
C25 C 0.19537(16) 0.2339(4) 0.5163(3) 0.0424(11) Uani 1 1 d .
H25 H 0.2240 0.2788 0.5389 0.051 Uiso 1 1 calc R
C19 C 0.28665(16) 0.7504(4) 0.3483(3) 0.0471(13) Uani 1 1 d .
H19 H 0.3059 0.8108 0.3910 0.057 Uiso 1 1 calc R
C17 C 0.27372(15) 0.6060(4) 0.2280(3) 0.0430(12) Uani 1 1 d .
H17 H 0.2835 0.5672 0.1863 0.052 Uiso 1 1 calc R
C4 C 0.09033(14) 0.5051(4) 0.0064(3) 0.0392(11) Uani 1 1 d .
H4 H 0.0868 0.5359 -0.0517 0.047 Uiso 1 1 calc R
C18 C 0.30137(15) 0.6961(4) 0.2879(3) 0.0414(12) Uani 1 1 d .
H18 H 0.3301 0.7203 0.2874 0.050 Uiso 1 1 calc R
C11 C 0.12593(16) 0.7138(4) 0.2930(3) 0.0418(12) Uani 1 1 d .
C22 C 0.11457(18) 0.1059(4) 0.4562(3) 0.0521(13) Uani 1 1 d .
H22 H 0.0854 0.0635 0.4339 0.063 Uiso 1 1 calc R
C21 C 0.11943(16) 0.2095(4) 0.4105(3) 0.0409(11) Uani 1 1 d .
H21 H 0.0933 0.2360 0.3562 0.049 Uiso 1 1 calc R
C23 C 0.1519(2) 0.0649(4) 0.5337(4) 0.0553(14) Uani 1 1 d .
H23 H 0.1494 -0.0071 0.5653 0.066 Uiso 1 1 calc R
C24 C 0.19285(19) 0.1299(5) 0.5646(3) 0.0546(14) Uani 1 1 d .
H24 H 0.2193 0.1041 0.6186 0.066 Uiso 1 1 calc R
C7 C 0.03961(14) 0.2384(4) 0.0952(3) 0.0360(11) Uani 1 1 d .
C12 C 0.07549(16) 0.6680(5) 0.2620(3) 0.0531(14) Uani 1 1 d .
H12A H 0.0753 0.5986 0.3012 0.080 Uiso 1 1 calc R
H12B H 0.0627 0.6405 0.1975 0.080 Uiso 1 1 calc R
H12C H 0.0562 0.7357 0.2674 0.080 Uiso 1 1 calc R
C9 C 0.06997(16) 0.1244(4) 0.1408(3) 0.0501(13) Uani 1 1 d .
H9A H 0.0499 0.0561 0.1423 0.075 Uiso 1 1 calc R
H9B H 0.0925 0.1452 0.2040 0.075 Uiso 1 1 calc R
H9C H 0.0869 0.0991 0.1051 0.075 Uiso 1 1 calc R
C8 C 0.01201(15) 0.2756(4) 0.1496(3) 0.0480(12) Uani 1 1 d .
H8A H -0.0091 0.3444 0.1179 0.072 Uiso 1 1 calc R
H8B H 0.0339 0.3018 0.2119 0.072 Uiso 1 1 calc R
H8C H -0.0063 0.2046 0.1535 0.072 Uiso 1 1 calc R
C14 C 0.12657(18) 0.8190(4) 0.2284(3) 0.0579(14) Uani 1 1 d .
H14A H 0.1086 0.8899 0.2341 0.087 Uiso 1 1 calc R
H14B H 0.1125 0.7893 0.1644 0.087 Uiso 1 1 calc R
H14C H 0.1590 0.8445 0.2457 0.087 Uiso 1 1 calc R
C10 C 0.00398(16) 0.2003(4) -0.0019(3) 0.0592(15) Uani 1 1 d .
H10A H -0.0144 0.1296 0.0024 0.089 Uiso 1 1 calc R
H10B H 0.0206 0.1769 -0.0388 0.089 Uiso 1 1 calc R
H10C H -0.0170 0.2701 -0.0316 0.089 Uiso 1 1 calc R
C13 C 0.14379(18) 0.7629(5) 0.3927(3) 0.0594(15) Uani 1 1 d .
H13A H 0.1756 0.7957 0.4132 0.089 Uiso 1 1 calc R
H13B H 0.1441 0.6951 0.4336 0.089 Uiso 1 1 calc R
H13C H 0.1230 0.8290 0.3945 0.089 Uiso 1 1 calc R
H1 H 0.2000(16) 0.495(4) 0.523(3) 0.067(16) Uiso 1 1 d .

loop_
_atom_site_aniso_label
_atom_site_aniso_U_11
_atom_site_aniso_U_22
_atom_site_aniso_U_33
_atom_site_aniso_U_23
_atom_site_aniso_U_13
_atom_site_aniso_U_12
Ni1 0.0347(3) 0.0310(3) 0.0226(3) 0.0032(2) 0.0126(2) 0.0024(3)
P1 0.0349(7) 0.0285(6) 0.0231(6) 0.0010(5) 0.0116(5) 0.0005(5)
O1 0.0333(17) 0.0357(16) 0.0241(15) 0.0061(12) 0.0124(13) -0.0005(13)
N1 0.037(2) 0.034(2) 0.0279(19) 0.0055(16) 0.0168(17) 0.0086(17)
O2 0.050(2) 0.0498(19) 0.0190(15) 0.0028(14) 0.0146(14) 0.0021(16)
C1 0.029(2) 0.030(2) 0.028(2) -0.0015(18) 0.0155(19) 0.0034(18)
C3 0.030(2) 0.038(2) 0.033(2) 0.005(2) 0.011(2) -0.003(2)
C16 0.034(3) 0.033(2) 0.029(2) -0.005(2) 0.0072(19) -0.003(2)
C15 0.039(3) 0.024(2) 0.023(2) 0.0014(18) 0.0081(19) -0.0007(19)
C5 0.029(2) 0.050(3) 0.023(2) -0.002(2) 0.0041(19) 0.000(2)
C6 0.022(2) 0.035(2) 0.030(2) -0.0019(19) 0.0092(19) 0.0000(18)
C20 0.054(3) 0.034(2) 0.035(3) -0.006(2) 0.018(2) -0.006(2)
C2 0.029(2) 0.035(2) 0.023(2) 0.0013(19) 0.0099(18) 0.0051(19)
C25 0.042(3) 0.049(3) 0.040(3) 0.011(2) 0.021(2) 0.012(2)
C19 0.046(3) 0.043(3) 0.041(3) -0.003(2) 0.008(2) -0.016(2)
C17 0.039(3) 0.054(3) 0.037(3) -0.002(2) 0.017(2) -0.001(2)
C4 0.038(3) 0.052(3) 0.024(2) 0.004(2) 0.010(2) -0.002(2)
C18 0.033(3) 0.041(3) 0.043(3) 0.012(2) 0.010(2) -0.005(2)
C11 0.051(3) 0.038(3) 0.038(3) 0.002(2) 0.021(2) 0.015(2)
C22 0.061(3) 0.044(3) 0.054(3) 0.010(2) 0.027(3) -0.005(3)
C21 0.045(3) 0.043(3) 0.033(3) 0.007(2) 0.016(2) 0.003(2)
C23 0.077(4) 0.041(3) 0.063(3) 0.022(3) 0.044(3) 0.015(3)
C24 0.060(4) 0.056(3) 0.054(3) 0.027(3) 0.031(3) 0.025(3)
C7 0.029(2) 0.036(2) 0.037(3) -0.002(2) 0.008(2) -0.006(2)
C12 0.048(3) 0.063(3) 0.052(3) 0.010(3) 0.026(3) 0.023(3)
C9 0.044(3) 0.036(3) 0.064(3) -0.003(2) 0.018(3) -0.004(2)
C8 0.036(3) 0.058(3) 0.051(3) 0.005(2) 0.020(2) -0.002(2)
C14 0.068(4) 0.037(3) 0.067(4) 0.009(2) 0.029(3) 0.014(3)
C10 0.053(3) 0.062(4) 0.046(3) -0.005(3) 0.007(3) -0.022(3)
C13 0.074(4) 0.056(3) 0.046(3) -0.011(2) 0.023(3) 0.021(3)

loop_
_atom_type_symbol
_atom_type_description
_atom_type_scat_dispersion_real
_atom_type_scat_dispersion_imag
_atom_type_scat_source
C C 0.0033 0.0016 'International Tables Vol C Tables 4.2.6.8 and 6.1.1.4'
H H 0.0000 0.0000 'International Tables Vol C Tables 4.2.6.8 and 6.1.1.4'
O O 0.0106 0.0060 'International Tables Vol C Tables 4.2.6.8 and 6.1.1.4'
P P 0.1023 0.0942 'International Tables Vol C Tables 4.2.6.8 and 6.1.1.4'
N N 0.0061 0.0033 'International Tables Vol C Tables 4.2.6.8 and 6.1.1.4'
Ni Ni 0.3393 1.1124 'International Tables Vol C Tables 4.2.6.8 and 6.1.1.4'

loop_
_geom_angle_atom_site_label_1
_geom_angle_atom_site_label_2
_geom_angle_atom_site_label_3
_geom_angle
O1 Ni1 N1 89.30(13)
O1 Ni1 O2 176.61(12)
N1 Ni1 O2 94.00(13)
O1 Ni1 P1 86.66(8)
N1 Ni1 P1 175.96(11)
O2 Ni1 P1 90.03(9)
C2 P1 C15 106.32(18)
C2 P1 C11 105.11(19)
C15 P1 C11 109.6(2)
C2 P1 Ni1 100.19(14)
C15 P1 Ni1 118.87(13)
C11 P1 Ni1 114.92(15)
C1 O1 Ni1 119.9(2)
C21 N1 C25 116.7(4)
C21 N1 Ni1 119.2(3)
C25 N1 Ni1 124.1(3)
Ni1 O2 H1 97(3)
O1 C1 C2 119.6(3)
O1 C1 C6 121.7(3)
C2 C1 C6 118.7(4)
C4 C3 C2 119.7(4)
C4 C3 H3 120.2
C2 C3 H3 120.2
C17 C16 C15 121.5(4)
C17 C16 H16 119.3
C15 C16 H16 119.3
C16 C15 C20 117.3(4)
C16 C15 P1 118.8(3)
C20 C15 P1 123.7(3)
C6 C5 C4 123.4(4)
C6 C5 H5 118.3
C4 C5 H5 118.3
C5 C6 C1 117.4(4)
C5 C6 C7 121.4(4)
C1 C6 C7 121.2(3)
C19 C20 C15 120.9(4)
C19 C20 H20 119.6
C15 C20 H20 119.6
C1 C2 C3 121.4(4)
C1 C2 P1 111.2(3)
C3 C2 P1 127.4(3)
N1 C25 C24 123.1(5)
N1 C25 H25 118.5
C24 C25 H25 118.5
C20 C19 C18 121.1(4)
C20 C19 H19 119.4
C18 C19 H19 119.4
C18 C17 C16 120.2(4)
C18 C17 H17 119.9
C16 C17 H17 119.9
C3 C4 C5 119.1(4)
C3 C4 H4 120.4
C5 C4 H4 120.4
C19 C18 C17 118.9(4)
C19 C18 H18 120.5
C17 C18 H18 120.5
C12 C11 C13 107.9(4)
C12 C11 C14 109.5(4)
C13 C11 C14 109.9(4)
C12 C11 P1 106.3(3)
C13 C11 P1 112.2(3)
C14 C11 P1 110.9(3)
C23 C22 C21 119.6(5)
C23 C22 H22 120.2
C21 C22 H22 120.2
N1 C21 C22 123.0(4)
N1 C21 H21 118.5
C22 C21 H21 118.5
C24 C23 C22 118.4(4)
C24 C23 H23 120.8
C22 C23 H23 120.8
C23 C24 C25 119.2(5)
C23 C24 H24 120.4
C25 C24 H24 120.4
C10 C7 C8 107.5(4)
C10 C7 C9 107.6(4)
C8 C7 C9 109.4(4)
C10 C7 C6 112.4(4)
C8 C7 C6 108.8(3)
C9 C7 C6 111.0(3)
C11 C12 H12A 109.5
C11 C12 H12B 109.5
H12A C12 H12B 109.5
C11 C12 H12C 109.5
H12A C12 H12C 109.5
H12B C12 H12C 109.5
C7 C9 H9A 109.5
C7 C9 H9B 109.5
H9A C9 H9B 109.5
C7 C9 H9C 109.5
H9A C9 H9C 109.5
H9B C9 H9C 109.5
C7 C8 H8A 109.5
C7 C8 H8B 109.5
H8A C8 H8B 109.5
C7 C8 H8C 109.5
H8A C8 H8C 109.5
H8B C8 H8C 109.5
C11 C14 H14A 109.5
C11 C14 H14B 109.5
H14A C14 H14B 109.5
C11 C14 H14C 109.5
H14A C14 H14C 109.5
H14B C14 H14C 109.5
C7 C10 H10A 109.5
C7 C10 H10B 109.5
H10A C10 H10B 109.5
C7 C10 H10C 109.5
H10A C10 H10C 109.5
H10B C10 H10C 109.5
C11 C13 H13A 109.5
C11 C13 H13B 109.5
H13A C13 H13B 109.5
C11 C13 H13C 109.5
H13A C13 H13C 109.5
H13B C13 H13C 109.5

loop_
_geom_bond_atom_site_label_1
_geom_bond_atom_site_label_2
_geom_bond_distance
Ni1 O1 1.917(3)
Ni1 N1 1.985(3)
Ni1 O2 2.052(3)
Ni1 P1 2.1203(11)
P1 C2 1.804(4)
P1 C15 1.828(4)
P1 C11 1.878(4)
O1 C1 1.333(4)
N1 C21 1.337(5)
N1 C25 1.340(5)
O2 H1 0.95(5)
C1 C2 1.407(5)
C1 C6 1.423(5)
C3 C4 1.366(5)
C3 C2 1.408(5)
C3 H3 0.9500
C16 C17 1.381(6)
C16 C15 1.389(5)
C16 H16 0.9500
C15 C20 1.399(5)
C5 C6 1.392(5)
C5 C4 1.394(6)
C5 H5 0.9500
C6 C7 1.537(5)
C20 C19 1.370(6)
C20 H20 0.9500
C25 C24 1.385(6)
C25 H25 0.9500
C19 C18 1.378(6)
C19 H19 0.9500
C17 C18 1.379(6)
C17 H17 0.9500
C4 H4 0.9500
C18 H18 0.9500
C11 C12 1.534(6)
C11 C13 1.542(6)
C11 C14 1.543(6)
C22 C23 1.365(6)
C22 C21 1.381(6)
C22 H22 0.9500
C21 H21 0.9500
C23 C24 1.364(7)
C23 H23 0.9500
C24 H24 0.9500
C7 C10 1.533(6)
C7 C8 1.533(6)
C7 C9 1.536(6)
C12 H12A 0.9800
C12 H12B 0.9800
C12 H12C 0.9800
C9 H9A 0.9800
C9 H9B 0.9800
C9 H9C 0.9800
C8 H8A 0.9800
C8 H8B 0.9800
C8 H8C 0.9800
C14 H14A 0.9800
C14 H14B 0.9800
C14 H14C 0.9800
C10 H10A 0.9800
C10 H10B 0.9800
C10 H10C 0.9800
C13 H13A 0.9800
C13 H13B 0.9800
C13 H13C 0.9800

loop_
_geom_torsion_atom_site_label_1
_geom_torsion_atom_site_label_2
_geom_torsion_atom_site_label_3
_geom_torsion_atom_site_label_4
_geom_torsion
O1 Ni1 P1 C2 -12.86(15)
N1 Ni1 P1 C2 -8.6(15)
O2 Ni1 P1 C2 166.38(16)
O1 Ni1 P1 C15 -128.02(17)
N1 Ni1 P1 C15 -123.7(15)
O2 Ni1 P1 C15 51.22(17)
O1 Ni1 P1 C11 99.19(18)
N1 Ni1 P1 C11 103.5(15)
O2 Ni1 P1 C11 -81.56(19)
N1 Ni1 O1 C1 -168.0(3)
O2 Ni1 O1 C1 -1(2)
P1 Ni1 O1 C1 11.7(3)
O1 Ni1 N1 C21 -27.5(3)
O2 Ni1 N1 C21 153.3(3)
P1 Ni1 N1 C21 -31.8(16)
O1 Ni1 N1 C25 154.1(3)
O2 Ni1 N1 C25 -25.1(3)
P1 Ni1 N1 C25 149.8(13)
Ni1 O1 C1 C2 -4.1(5)
Ni1 O1 C1 C6 176.4(3)
C17 C16 C15 C20 -3.1(6)
C17 C16 C15 P1 -178.6(3)
C2 P1 C15 C16 -26.5(4)
C11 P1 C15 C16 -139.6(3)
Ni1 P1 C15 C16 85.3(3)
C2 P1 C15 C20 158.3(3)
C11 P1 C15 C20 45.2(4)
Ni1 P1 C15 C20 -89.9(3)
C4 C5 C6 C1 -1.8(6)
C4 C5 C6 C7 176.8(4)
O1 C1 C6 C5 -174.5(3)
C2 C1 C6 C5 6.0(5)
O1 C1 C6 C7 6.9(6)
C2 C1 C6 C7 -172.7(4)
C16 C15 C20 C19 1.8(6)
P1 C15 C20 C19 177.1(3)
O1 C1 C2 C3 174.5(3)
C6 C1 C2 C3 -5.9(6)
O1 C1 C2 P1 -8.3(5)
C6 C1 C2 P1 171.2(3)
C4 C3 C2 C1 1.4(6)
C4 C3 C2 P1 -175.2(3)
C15 P1 C2 C1 138.9(3)
C11 P1 C2 C1 -104.9(3)
Ni1 P1 C2 C1 14.6(3)
C15 P1 C2 C3 -44.2(4)
C11 P1 C2 C3 72.0(4)
Ni1 P1 C2 C3 -168.5(3)
C21 N1 C25 C24 1.1(6)
Ni1 N1 C25 C24 179.5(3)
C15 C20 C19 C18 0.6(7)
C15 C16 C17 C18 2.0(6)
C2 C3 C4 C5 2.9(6)
C6 C5 C4 C3 -2.7(7)
C20 C19 C18 C17 -1.8(7)
C16 C17 C18 C19 0.5(6)
C2 P1 C11 C12 49.2(3)
C15 P1 C11 C12 163.1(3)
Ni1 P1 C11 C12 -60.0(3)
C2 P1 C11 C13 166.9(3)
C15 P1 C11 C13 -79.2(4)
Ni1 P1 C11 C13 57.8(4)
C2 P1 C11 C14 -69.8(4)
C15 P1 C11 C14 44.1(4)
Ni1 P1 C11 C14 -178.9(3)
C25 N1 C21 C22 -0.3(6)
Ni1 N1 C21 C22 -178.8(3)
C23 C22 C21 N1 -0.9(7)
C21 C22 C23 C24 1.3(7)
C22 C23 C24 C25 -0.6(7)
N1 C25 C24 C23 -0.7(7)
C5 C6 C7 C10 -1.9(6)
C1 C6 C7 C10 176.7(4)
C5 C6 C7 C8 -120.8(4)
C1 C6 C7 C8 57.7(5)
C5 C6 C7 C9 118.7(4)
C1 C6 C7 C9 -62.7(5)
